data_4327746
loop_
_publ_author_name
'Bert Mallick'
'Andreas Metlen'
'Mark Nieuwenhuyzen'
'Robin D. Rogers'
'Anja-Verena Mudring'

_publ_section_title
;
 Mercuric Ionic Liquids: [Cnmim][HgX3], Where n = 3, 4 and X = Cl, Br
;
_journal_name_full 'Inorganic Chemistry'
_journal_page_first 193
_journal_page_last 200
_journal_paper_doi 10.1021/ic201415d
_journal_volume 51
_journal_year 2012
_chemical_formula_sum 'C8 H15 Cl3 Hg N2'
_chemical_formula_weight 446.16
_chemical_name_common '[C4mim][HgCl3]'
_chemical_name_systematic
;
 1-butyl-3-methylimidazolium trixchloridomercurate(II)
;
_space_group_IT_number 9
_symmetry_cell_setting monoclinic
_symmetry_space_group_name_Hall 'C -2yc'
_symmetry_space_group_name_H-M 'C 1 c 1'
_atom_sites_solution_hydrogens geom
_atom_sites_solution_primary direct
_atom_sites_solution_secondary difmap
_audit_creation_method SHELXL-97
_cell_angle_alpha 90.00
_cell_angle_beta 105.590(13)
_cell_angle_gamma 90.00
_cell_formula_units_Z 4
_cell_length_a 17.318(3)
_cell_length_b 10.7410(15)
_cell_length_c 7.4706(13)
_cell_measurement_temperature 170(2)
_cell_volume 1338.5(4)
_computing_structure_refinement 'SHELXL-97 (Sheldrick, 1997)'
_diffrn_ambient_temperature 170(2)
_diffrn_measured_fraction_theta_full 1.000
_diffrn_measured_fraction_theta_max 1.000
_diffrn_radiation_monochromator graphite
_diffrn_radiation_source 'fine-focus sealed tube'
_diffrn_radiation_type MoK\a
_diffrn_radiation_wavelength 0.71073
_diffrn_reflns_av_R_equivalents 0.0518
_diffrn_reflns_av_sigmaI/netI 0.0554
_diffrn_reflns_limit_h_max 20
_diffrn_reflns_limit_h_min -20
_diffrn_reflns_limit_k_max 12
_diffrn_reflns_limit_k_min -12
_diffrn_reflns_limit_l_max 8
_diffrn_reflns_limit_l_min -8
_diffrn_reflns_number 4381
_diffrn_reflns_theta_full 24.98
_diffrn_reflns_theta_max 24.98
_diffrn_reflns_theta_min 2.26
_exptl_absorpt_coefficient_mu 12.066
_exptl_absorpt_correction_T_max 0.299
_exptl_absorpt_correction_T_min 0.069
_exptl_absorpt_correction_type numerical
_exptl_absorpt_process_details 'Stoe X-Shape'
_exptl_crystal_density_diffrn 2.214
_exptl_crystal_F_000 832
_exptl_crystal_size_max 0.3
_exptl_crystal_size_mid 0.2
_exptl_crystal_size_min 0.1
_refine_diff_density_max 0.823
_refine_diff_density_min -0.934
_refine_diff_density_rms 0.130
_refine_ls_abs_structure_details 'Flack H D (1983), Acta Cryst. A39, 876-881'
_refine_ls_abs_structure_Flack -0.032(19)
_refine_ls_extinction_method none
_refine_ls_goodness_of_fit_ref 1.036
_refine_ls_hydrogen_treatment constr
_refine_ls_matrix_type full
_refine_ls_number_parameters 130
_refine_ls_number_reflns 2368
_refine_ls_number_restraints 2
_refine_ls_restrained_S_all 1.036
_refine_ls_R_factor_all 0.0404
_refine_ls_R_factor_gt 0.0347
_refine_ls_shift/su_max 0.000
_refine_ls_shift/su_mean 0.000
_refine_ls_structure_factor_coef Fsqd
_refine_ls_weighting_details 'calc w=1/[\s^2^(Fo^2^)+(0.0499P)^2^+0.0000P] where P=(Fo^2^+2Fc^2^)/3'
_refine_ls_weighting_scheme calc
_refine_ls_wR_factor_gt 0.0885
_refine_ls_wR_factor_ref 0.0900
_reflns_number_gt 2064
_reflns_number_total 2368
_reflns_threshold_expression >2sigma(I)
_cod_data_source_file ic201415d_si_002_2.cif
_cod_data_source_block 2
_cod_database_code 4327746

loop_
_symmetry_equiv_pos_as_xyz
'x, y, z'
'x, -y, z+1/2'
'x+1/2, y+1/2, z'
'x+1/2, -y+1/2, z+1/2'

loop_
_atom_site_label
_atom_site_type_symbol
_atom_site_fract_x
_atom_site_fract_y
_atom_site_fract_z
_atom_site_U_iso_or_equiv
_atom_site_adp_type
_atom_site_occupancy
_atom_site_symmetry_multiplicity
_atom_site_calc_flag
_atom_site_refinement_flags
Hg1 Hg 0.11718(14) 0.07576(4) 1.3470(3) 0.03923(14) Uani 1 1 d .
Cl1 Cl 0.0156(2) -0.0396(6) 1.1050(5) 0.0362(12) Uani 1 1 d .
Cl2 Cl 0.1075(4) 0.2993(3) 1.3188(7) 0.0407(11) Uani 1 1 d .
Cl3 Cl 0.2173(3) -0.0381(7) 1.5765(6) 0.0477(15) Uani 1 1 d .
N2 N -0.0991(8) 0.3002(13) 0.9421(17) 0.033(3) Uani 1 1 d .
N1 N 0.0070(6) 0.3566(11) 0.8642(13) 0.036(2) Uani 1 1 d .
C8 C 0.0842(8) 0.3507(14) 0.819(2) 0.046(3) Uani 1 1 d .
H8A H 0.1214 0.3025 0.9113 0.057(12) Uiso 1 1 calc R
H8B H 0.1048 0.4334 0.8158 0.057(12) Uiso 1 1 calc R
H8C H 0.0769 0.3123 0.6993 0.057(12) Uiso 1 1 calc R
C11 C -0.0328(8) 0.2597(14) 0.9052(17) 0.040(3) Uani 1 1 d .
H11 H -0.0167 0.1770 0.9076 0.057(12) Uiso 1 1 calc R
C13 C -0.1010(8) 0.4286(14) 0.9311(18) 0.040(3) Uani 1 1 d .
H13 H -0.1404 0.4807 0.9528 0.057(12) Uiso 1 1 calc R
C12 C -0.0343(7) 0.4637(12) 0.8827(16) 0.035(3) Uani 1 1 d .
H12 H -0.0191 0.5449 0.8651 0.057(12) Uiso 1 1 calc R
C4 C -0.1569(9) 0.2200(15) 1.0012(17) 0.041(3) Uani 1 1 d .
H4A H -0.1491 0.1341 0.9697 0.057(12) Uiso 1 1 calc R
H4B H -0.2110 0.2440 0.9347 0.057(12) Uiso 1 1 calc R
C3 C -0.1470(10) 0.2302(16) 1.211(2) 0.036(3) Uani 1 1 d .
H3A H -0.0927 0.2068 1.2767 0.057(12) Uiso 1 1 calc R
H3B H -0.1548 0.3162 1.2417 0.057(12) Uiso 1 1 calc R
C1 C -0.1957(9) 0.1603(16) 1.4818(19) 0.053(4) Uani 1 1 d .
H1A H -0.2279 0.0976 1.5184 0.057(12) Uiso 1 1 calc R
H1B H -0.2131 0.2412 1.5094 0.057(12) Uiso 1 1 calc R
H1C H -0.1405 0.1485 1.5486 0.057(12) Uiso 1 1 calc R
C2 C -0.2044(10) 0.1502(18) 1.277(2) 0.054(4) Uani 1 1 d .
H2A H -0.1963 0.0641 1.2471 0.057(12) Uiso 1 1 calc R
H2B H -0.2586 0.1731 1.2103 0.057(12) Uiso 1 1 calc R

loop_
_atom_site_aniso_label
_atom_site_aniso_U_11
_atom_site_aniso_U_22
_atom_site_aniso_U_33
_atom_site_aniso_U_23
_atom_site_aniso_U_13
_atom_site_aniso_U_12
Hg1 0.0425(2) 0.0343(2) 0.0403(2) 0.0024(5) 0.01018(15) 0.0021(6)
Cl1 0.036(3) 0.041(3) 0.033(2) 0.005(2) 0.012(2) -0.002(2)
Cl2 0.049(3) 0.0319(13) 0.039(3) -0.0006(15) 0.009(2) 0.0085(17)
Cl3 0.039(3) 0.063(4) 0.045(3) 0.021(3) 0.017(2) 0.016(3)
N2 0.032(7) 0.036(7) 0.036(6) 0.004(5) 0.019(5) -0.007(5)
N1 0.035(5) 0.042(6) 0.031(5) 0.000(5) 0.010(4) 0.002(5)
C8 0.042(6) 0.045(8) 0.054(8) -0.004(7) 0.015(6) 0.000(6)
C11 0.044(7) 0.035(7) 0.038(7) 0.005(6) 0.009(5) 0.000(6)
C13 0.037(6) 0.043(8) 0.042(7) 0.005(6) 0.012(5) 0.008(7)
C12 0.040(7) 0.028(6) 0.037(6) 0.001(5) 0.011(5) 0.005(5)
C4 0.042(7) 0.042(7) 0.041(7) 0.009(6) 0.015(6) -0.005(6)
C3 0.037(8) 0.038(9) 0.041(8) 0.008(7) 0.022(6) -0.003(7)
C1 0.047(8) 0.065(10) 0.054(8) 0.022(8) 0.025(6) 0.015(7)
C2 0.048(9) 0.062(12) 0.052(9) 0.020(8) 0.015(7) -0.010(9)

loop_
_atom_type_symbol
_atom_type_description
_atom_type_scat_dispersion_real
_atom_type_scat_dispersion_imag
_atom_type_scat_source
C C 0.0033 0.0016 'International Tables Vol C Tables 4.2.6.8 and 6.1.1.4'
H H 0.0000 0.0000 'International Tables Vol C Tables 4.2.6.8 and 6.1.1.4'
N N 0.0061 0.0033 'International Tables Vol C Tables 4.2.6.8 and 6.1.1.4'
Cl Cl 0.1484 0.1585 'International Tables Vol C Tables 4.2.6.8 and 6.1.1.4'
Hg Hg -2.3894 9.2266 'International Tables Vol C Tables 4.2.6.8 and 6.1.1.4'

loop_
_geom_angle_atom_site_label_1
_geom_angle_atom_site_label_2
_geom_angle_atom_site_label_3
_geom_angle
_geom_angle_site_symmetry_3
Cl2 Hg1 Cl3 125.8(2) .
Cl2 Hg1 Cl1 114.42(18) .
Cl3 Hg1 Cl1 119.72(11) .
Cl2 Hg1 Cl1 98.5(2) 2
Cl3 Hg1 Cl1 84.87(16) 2
Cl1 Hg1 Cl1 88.83(15) 2
Hg1 Cl1 Hg1 96.33(17) 2_554
C11 N2 C13 108.9(13) .
C11 N2 C4 124.6(13) .
C13 N2 C4 126.4(12) .
C11 N1 C12 108.3(10) .
C11 N1 C8 125.6(12) .
C12 N1 C8 126.0(12) .
N1 C8 H8A 109.5 .
N1 C8 H8B 109.5 .
H8A C8 H8B 109.5 .
N1 C8 H8C 109.5 .
H8A C8 H8C 109.5 .
H8B C8 H8C 109.5 .
N2 C11 N1 108.9(13) .
N2 C11 H11 125.6 .
N1 C11 H11 125.6 .
C12 C13 N2 106.6(12) .
C12 C13 H13 126.7 .
N2 C13 H13 126.7 .
C13 C12 N1 107.3(12) .
C13 C12 H12 126.4 .
N1 C12 H12 126.4 .
N2 C4 C3 111.4(14) .
N2 C4 H4A 109.3 .
C3 C4 H4A 109.3 .
N2 C4 H4B 109.3 .
C3 C4 H4B 109.3 .
H4A C4 H4B 108.0 .
C2 C3 C4 113.2(15) .
C2 C3 H3A 108.9 .
C4 C3 H3A 108.9 .
C2 C3 H3B 108.9 .
C4 C3 H3B 108.9 .
H3A C3 H3B 107.8 .
C2 C1 H1A 109.5 .
C2 C1 H1B 109.5 .
H1A C1 H1B 109.5 .
C2 C1 H1C 109.5 .
H1A C1 H1C 109.5 .
H1B C1 H1C 109.5 .
C3 C2 C1 113.6(14) .
C3 C2 H2A 108.8 .
C1 C2 H2A 108.8 .
C3 C2 H2B 108.8 .
C1 C2 H2B 108.8 .
H2A C2 H2B 107.7 .

loop_
_geom_bond_atom_site_label_1
_geom_bond_atom_site_label_2
_geom_bond_distance
_geom_bond_site_symmetry_2
Hg1 Cl2 2.412(3) .
Hg1 Cl3 2.418(6) .
Hg1 Cl1 2.488(6) .
Hg1 Cl1 2.964(5) 2
Cl1 Hg1 2.964(5) 2_554
N2 C11 1.324(18) .
N2 C13 1.382(19) .
N2 C4 1.477(17) .
N1 C11 1.328(17) .
N1 C12 1.381(17) .
N1 C8 1.465(16) .
C8 H8A 0.9600 .
C8 H8B 0.9600 .
C8 H8C 0.9600 .
C11 H11 0.9300 .
C13 C12 1.354(18) .
C13 H13 0.9300 .
C12 H12 0.9300 .
C4 C3 1.54(2) .
C4 H4A 0.9700 .
C4 H4B 0.9700 .
C3 C2 1.49(2) .
C3 H3A 0.9700 .
C3 H3B 0.9700 .
C1 C2 1.50(2) .
C1 H1A 0.9600 .
C1 H1B 0.9600 .
C1 H1C 0.9600 .
C2 H2A 0.9700 .
C2 H2B 0.9700 .
